data_7246051
loop_
_publ_author_name
'Lv, Hong'
'Wang, Xinchao'
'Hao, Yanzhao'
'Ma, Chao'
'Li, Shangda'
'Li, Gang'
'Zhang, Jian'

_publ_section_title
;
 Rhodium(ii)-catalyzed C--H carboxylation of ferrocenes with CO2
;
_journal_issue 2
_journal_name_full 'Green Chemistry'
_journal_page_first 554
_journal_page_last 559
_journal_paper_doi 10.1039/D2GC04337H
_journal_volume 25
_journal_year 2023
_chemical_formula_moiety 'C23 H16 Fe O2'
_chemical_formula_sum 'C23 H16 Fe O2'
_chemical_formula_weight 380.21
_space_group_crystal_system triclinic
_space_group_IT_number 2
_space_group_name_Hall '-P 1'
_space_group_name_H-M_alt 'P -1'
_atom_sites_solution_hydrogens geom
_atom_sites_solution_primary dual
_audit_creation_date 2022-10-10
_audit_creation_method
;
Olex2 1.5
(compiled 2022.04.07 svn.rca3783a0 for OlexSys, GUI svn.r6498)
;
_audit_update_record
;
2022-10-10 deposited with the CCDC.	2022-12-22 downloaded from the CCDC.
;
_cell_angle_alpha 72.319(7)
_cell_angle_beta 75.206(6)
_cell_angle_gamma 77.254(8)
_cell_formula_units_Z 2
_cell_length_a 6.7731(6)
_cell_length_b 10.9956(11)
_cell_length_c 12.2301(6)
_cell_measurement_reflns_used 3853
_cell_measurement_temperature 199.99(10)
_cell_measurement_theta_max 54.8960
_cell_measurement_theta_min 3.4070
_cell_volume 828.85(12)
_computing_cell_refinement 'CrysAlisPro 1.171.41.93a (Rigaku OD, 2020)'
_computing_data_collection 'CrysAlisPro 1.171.41.93a (Rigaku OD, 2020)'
_computing_data_reduction 'CrysAlisPro 1.171.41.93a (Rigaku OD, 2020)'
_computing_molecular_graphics 'Olex2 1.5 (Dolomanov et al., 2009)'
_computing_publication_material 'Olex2 1.5 (Dolomanov et al., 2009)'
_computing_structure_refinement 'SHELXL 2018/3 (Sheldrick, 2015)'
_computing_structure_solution 'SHELXT 2018/2 (Sheldrick, 2018)'
_diffrn_ambient_environment N~2~
_diffrn_ambient_temperature 199.99(10)
_diffrn_detector 'Hybrid Pixel Array Detector'
_diffrn_detector_area_resol_mean 10.0000
_diffrn_detector_type HyPix
_diffrn_measured_fraction_theta_full 0.997
_diffrn_measured_fraction_theta_max 0.958
_diffrn_measurement_details
;
List of Runs (angles in degrees, time in seconds):

  # Type    Start    End  Width  t~exp~   \w     \q     \k     \f   Frames
#--------------------------------------------------------------------------
  1  \w     26.00  99.00   0.50    4.00    --   65.14-134.00 120.00  146
  2  \w     82.00 107.00   0.50    4.00    --   65.14 134.00-173.00   50
  3  \w     81.00 107.00   0.50    4.00    --   65.14 135.00   6.00   52
  4  \w     36.00  89.00   0.50    4.00    --   65.14-135.00 -59.00  106
  5  \w     92.00 118.00   0.50    4.00    --   65.14-135.00 -59.00   52
  6  \w   -118.00 -28.00   0.50    4.00    --  -67.48 134.00-173.00  180
  7  \w   -131.00-106.00   0.50    4.00    --  -67.48-134.00 120.00   50
  8  \w   -138.00-108.00   0.50    4.00    --  -67.48-135.00 -59.00   60
  9  \w     -6.00  21.00   0.50    0.94    --   -1.17 -99.00-180.00   54
 10  \w     -2.00  26.00   0.50    0.94    --   -1.17 -99.00-120.00   56
 11  \w     -7.00  27.00   0.50    0.94    --   -1.17 -99.00 -30.00   68
 12  \w     -8.00  17.00   0.50    0.94    --   -1.17 -99.00 120.00   50
 13  \w      6.00  33.00   0.50    0.94    --   -1.17 -99.00  60.00   54
 14  \w      0.00  27.00   0.50    0.94    --   -1.17 -99.00  30.00   54
 15  \w     -9.00  88.00   0.50    4.00    --   65.14 -57.00 -60.00  194
 16  \w    102.00 138.00   0.50    4.00    --   65.14  77.00-180.00   72
 17  \w     43.00 133.00   0.50    4.00    --   65.14  57.00-180.00  180
 18  \w      8.00  93.00   0.50    4.00    --   65.14 -77.00 -60.00  170
 19  \w     37.00  80.00   0.50    4.00    --   65.14  77.00-180.00   86
 20  \w   -138.00-105.00   0.50    4.00    --  -67.48-125.00  60.00   66
 21  \w    -83.00 -49.00   0.50    4.00    --  -67.48 -57.00 -30.00   68
 22  \w    -92.00 -40.00   0.50    4.00    --  -67.48 -77.00 120.00  104
 23  \w   -140.00 -90.00   0.50    4.00    --  -67.48 -99.00 -30.00  100
 24  \w   -134.00 -90.00   0.50    4.00    --  -67.48 -99.00-120.00   88
 25  \w   -141.00 -95.00   0.50    4.00    --  -67.48 -77.00 120.00   92
 26  \w   -133.00 -86.00   0.50    4.00    --  -67.48 -57.00 -30.00   94
 27  \w   -135.00-110.00   0.50    4.00    --  -67.48 -99.00 -60.00   50
 28  \w   -102.00 -77.00   0.50    4.00    --  -67.48 135.00   6.00   50
;
_diffrn_measurement_device 'four-circle diffractometer'
_diffrn_measurement_device_type 'ROD, Synergy Custom system, HyPix'
_diffrn_measurement_method '\w scans'
_diffrn_orient_matrix_type 'CrysAlisPro convention (1999,Acta A55,543-557)'
_diffrn_orient_matrix_UB_11 -0.1279763000
_diffrn_orient_matrix_UB_12 -0.0220703000
_diffrn_orient_matrix_UB_13 0.1049634000
_diffrn_orient_matrix_UB_21 -0.1620167000
_diffrn_orient_matrix_UB_22 0.0315893000
_diffrn_orient_matrix_UB_23 -0.0525099000
_diffrn_orient_matrix_UB_31 0.0151177000
_diffrn_orient_matrix_UB_32 -0.1235321000
_diffrn_orient_matrix_UB_33 0.0000697000
_diffrn_radiation_monochromator mirror
_diffrn_radiation_probe x-ray
_diffrn_radiation_type 'Ga K\a'
_diffrn_radiation_wavelength 1.3405
_diffrn_reflns_av_R_equivalents 0.0560
_diffrn_reflns_av_unetI/netI 0.0550
_diffrn_reflns_Laue_measured_fraction_full 0.997
_diffrn_reflns_Laue_measured_fraction_max 0.958
_diffrn_reflns_limit_h_max 8
_diffrn_reflns_limit_h_min -8
_diffrn_reflns_limit_k_max 12
_diffrn_reflns_limit_k_min -13
_diffrn_reflns_limit_l_max 14
_diffrn_reflns_limit_l_min -14
_diffrn_reflns_number 8809
_diffrn_reflns_point_group_measured_fraction_full 0.997
_diffrn_reflns_point_group_measured_fraction_max 0.958
_diffrn_reflns_theta_full 53.543
_diffrn_reflns_theta_max 55.520
_diffrn_reflns_theta_min 3.367
_diffrn_source 'micro-focus metaljet'
_exptl_absorpt_coefficient_mu 5.106
_exptl_absorpt_correction_T_max 1.00000
_exptl_absorpt_correction_T_min 0.75829
_exptl_absorpt_correction_type multi-scan
_exptl_absorpt_process_details
;
CrysAlisPro 1.171.41.93a (Rigaku Oxford Diffraction, 2020)
Empirical absorption correction using spherical harmonics,
implemented in SCALE3 ABSPACK scaling algorithm.
;
_exptl_crystal_colour 'metallic orangish orange'
_exptl_crystal_colour_lustre metallic
_exptl_crystal_colour_modifier orangish
_exptl_crystal_colour_primary orange
_exptl_crystal_density_diffrn 1.523
_exptl_crystal_description block
_exptl_crystal_F_000 392
_refine_diff_density_max 1.201
_refine_diff_density_min -0.666
_refine_diff_density_rms 0.112
_refine_ls_extinction_method none
_refine_ls_goodness_of_fit_ref 1.109
_refine_ls_hydrogen_treatment constr
_refine_ls_matrix_type full
_refine_ls_number_parameters 235
_refine_ls_number_reflns 3091
_refine_ls_number_restraints 0
_refine_ls_restrained_S_all 1.109
_refine_ls_R_factor_all 0.0712
_refine_ls_R_factor_gt 0.0563
_refine_ls_shift/su_max 0.000
_refine_ls_shift/su_mean 0.000
_refine_ls_structure_factor_coef Fsqd
_refine_ls_weighting_details 'w=1/[\s^2^(Fo^2^)+(0.0928P)^2^+0.4510P] where P=(Fo^2^+2Fc^2^)/3'
_refine_ls_weighting_scheme calc
_refine_ls_wR_factor_gt 0.1390
_refine_ls_wR_factor_ref 0.1610
_reflns_Friedel_coverage 0.000
_reflns_number_gt 2552
_reflns_number_total 3091
_reflns_threshold_expression 'I > 2\s(I)'
_cod_data_source_file d2gc04337h2.cif
_cod_data_source_block lh-0918_auto
_cod_depositor_comments 'Adding full bibliography for 7246051--7246052.cif.'
_cod_original_cell_volume 828.85(13)
_cod_database_code 7246051
_shelx_shelxl_version_number 2018/3
_shelx_space_group_comment
;
The symmetry employed for this shelxl refinement is uniquely defined
by the following loop, which should always be used as a source of
symmetry information in preference to the above space-group names.
They are only intended as comments.
;
_olex2_refinement_description
;
1. Fixed Uiso
 At 1.2 times of:
  All C(H) groups
2.a Aromatic/amide H refined with riding coordinates:
 C008(H008), C00A(H00A), C00B(H00B), C00D(H00D), C00F(H00F), C00G(H00G),
 C00H(H00H), C00I(H00I), C00J(H00J), C00K(H00K), C00L(H00L), C00M(H00M),
 C00N(H00N), C00O(H00O), C00P(H00P), C00Q(H00Q)
;
_olex2_submission_special_instructions 'No special instructions were received'
_oxdiff_exptl_absorpt_empirical_details
;
Empirical correction (ABSPACK) includes:
- Absorption correction using spherical harmonics
- Frame scaling
;
_oxdiff_exptl_absorpt_empirical_full_max 2.026
_oxdiff_exptl_absorpt_empirical_full_min 0.550

loop_
_space_group_symop_operation_xyz
'x, y, z'
'-x, -y, -z'

loop_
_atom_site_label
_atom_site_type_symbol
_atom_site_fract_x
_atom_site_fract_y
_atom_site_fract_z
_atom_site_U_iso_or_equiv
_atom_site_adp_type
_atom_site_occupancy
_atom_site_site_symmetry_order
_atom_site_calc_flag
_atom_site_refinement_flags_posn
_atom_site_refinement_flags_adp
_atom_site_refinement_flags_occupancy
_atom_site_disorder_assembly
_atom_site_disorder_group
Fe01 Fe 0.51040(9) 0.88579(5) 0.31828(4) 0.0322(2) Uani 1 1 d . . . . .
O002 O 0.1811(4) 0.6210(3) 0.4603(2) 0.0362(6) Uani 1 1 d . . . . .
O003 O 0.0831(4) 0.7536(3) 0.5753(2) 0.0455(7) Uani 1 1 d . . . . .
C004 C 0.4273(6) 0.7446(4) 0.4647(3) 0.0325(8) Uani 1 1 d . . . . .
C005 C 0.5794(6) 0.6871(4) 0.3812(3) 0.0321(8) Uani 1 1 d . . . . .
C006 C 0.3254(6) 0.5649(4) 0.3786(3) 0.0308(8) Uani 1 1 d . . . . .
C007 C 0.5269(6) 0.5933(4) 0.3372(3) 0.0281(8) Uani 1 1 d . . . . .
C008 C 0.6584(6) 0.5306(4) 0.2562(3) 0.0304(8) Uani 1 1 d . . . . .
H008 H 0.796324 0.548017 0.227781 0.036 Uiso 1 1 calc R U . . .
C009 C 0.5953(6) 0.4441(4) 0.2159(3) 0.0320(8) Uani 1 1 d . . . . .
C00A C 0.2577(6) 0.4780(4) 0.3412(3) 0.0361(9) Uani 1 1 d . . . . .
H00A H 0.120691 0.459229 0.371098 0.043 Uiso 1 1 calc R U . . .
C00B C 0.5138(7) 0.8343(4) 0.4925(3) 0.0389(10) Uani 1 1 d . . . . .
H00B H 0.446442 0.885291 0.545663 0.047 Uiso 1 1 calc R U . . .
C00C C 0.7391(6) 0.3776(4) 0.1285(3) 0.0330(8) Uani 1 1 d . . . . .
C00D C 0.3913(6) 0.4182(4) 0.2597(3) 0.0350(9) Uani 1 1 d . . . . .
H00D H 0.344594 0.358938 0.233062 0.042 Uiso 1 1 calc R U . . .
C00E C 0.2212(6) 0.7108(4) 0.5055(3) 0.0341(9) Uani 1 1 d . . . . .
C00F C 0.6688(7) 0.3563(4) 0.0395(3) 0.0381(9) Uani 1 1 d . . . . .
H00F H 0.527173 0.381938 0.034635 0.046 Uiso 1 1 calc R U . . .
C00G C 0.7603(6) 0.7451(4) 0.3580(3) 0.0345(9) Uani 1 1 d . . . . .
H00G H 0.886546 0.727055 0.305697 0.041 Uiso 1 1 calc R U . . .
C00H C 0.4484(7) 0.9286(5) 0.1546(3) 0.0457(11) Uani 1 1 d . . . . .
H00H H 0.467630 0.868604 0.109474 0.055 Uiso 1 1 calc R U . . .
C00I C 0.7173(7) 0.8349(4) 0.4273(3) 0.0403(10) Uani 1 1 d . . . . .
H00I H 0.811082 0.886666 0.429153 0.048 Uiso 1 1 calc R U . . .
C00J C 0.5934(8) 1.0009(4) 0.1527(4) 0.0479(11) Uani 1 1 d . . . . .
H00J H 0.728560 0.999413 0.105346 0.057 Uiso 1 1 calc R U . . .
C00K C 0.9468(7) 0.3373(5) 0.1346(3) 0.0435(10) Uani 1 1 d . . . . .
H00K H 0.997299 0.351155 0.194835 0.052 Uiso 1 1 calc R U . . .
C00L C 0.8052(8) 0.2976(4) -0.0423(4) 0.0471(11) Uani 1 1 d . . . . .
H00L H 0.757043 0.284947 -0.103926 0.057 Uiso 1 1 calc R U . . .
C00M C 1.0802(7) 0.2772(5) 0.0536(4) 0.0482(11) Uani 1 1 d . . . . .
H00M H 1.221327 0.249162 0.058812 0.058 Uiso 1 1 calc R U . . .
C00N C 1.0088(8) 0.2578(5) -0.0348(4) 0.0485(11) Uani 1 1 d . . . . .
H00N H 1.100873 0.216833 -0.090552 0.058 Uiso 1 1 calc R U . . .
C00O C 0.3038(9) 1.0536(5) 0.2837(4) 0.0601(15) Uani 1 1 d . . . . .
H00O H 0.208695 1.092853 0.339792 0.072 Uiso 1 1 calc R U . . .
C00P C 0.5078(9) 1.0768(5) 0.2324(4) 0.0562(13) Uani 1 1 d . . . . .
H00P H 0.575974 1.134081 0.248889 0.067 Uiso 1 1 calc R U . . .
C00Q C 0.2675(8) 0.9593(5) 0.2349(4) 0.0575(13) Uani 1 1 d . . . . .
H00Q H 0.143552 0.923800 0.253377 0.069 Uiso 1 1 calc R U . . .

loop_
_atom_site_aniso_label
_atom_site_aniso_U_11
_atom_site_aniso_U_22
_atom_site_aniso_U_33
_atom_site_aniso_U_23
_atom_site_aniso_U_13
_atom_site_aniso_U_12
Fe01 0.0366(4) 0.0332(4) 0.0259(3) -0.0121(2) -0.0041(2) 0.0003(2)
O002 0.0272(14) 0.0448(17) 0.0352(14) -0.0192(12) 0.0032(10) -0.0014(12)
O003 0.0367(16) 0.061(2) 0.0342(15) -0.0232(14) 0.0026(12) 0.0045(14)
C004 0.036(2) 0.036(2) 0.0225(17) -0.0100(16) -0.0027(15) -0.0012(17)
C005 0.029(2) 0.038(2) 0.0270(18) -0.0106(16) -0.0055(14) 0.0003(16)
C006 0.0263(19) 0.033(2) 0.0275(18) -0.0098(15) -0.0017(14) 0.0041(16)
C007 0.0266(18) 0.028(2) 0.0278(17) -0.0088(15) -0.0036(14) 0.0000(15)
C008 0.0266(19) 0.032(2) 0.0305(18) -0.0106(16) -0.0020(14) -0.0006(15)
C009 0.031(2) 0.035(2) 0.0277(18) -0.0096(16) -0.0038(15) 0.0005(16)
C00A 0.031(2) 0.038(2) 0.037(2) -0.0091(17) -0.0031(16) -0.0053(17)
C00B 0.046(2) 0.046(3) 0.0284(19) -0.0189(18) -0.0104(17) 0.0024(19)
C00C 0.035(2) 0.031(2) 0.0311(19) -0.0103(16) -0.0035(15) -0.0015(16)
C00D 0.036(2) 0.034(2) 0.037(2) -0.0123(17) -0.0083(16) -0.0034(17)
C00E 0.034(2) 0.038(2) 0.0254(18) -0.0091(16) -0.0044(15) 0.0033(17)
C00F 0.041(2) 0.036(2) 0.039(2) -0.0146(18) -0.0068(17) -0.0031(18)
C00G 0.029(2) 0.038(2) 0.037(2) -0.0150(17) -0.0083(15) 0.0020(16)
C00H 0.060(3) 0.049(3) 0.029(2) -0.0108(19) -0.0129(19) -0.005(2)
C00I 0.039(2) 0.051(3) 0.037(2) -0.0187(19) -0.0108(17) -0.0065(19)
C00J 0.062(3) 0.045(3) 0.030(2) -0.0055(19) -0.0005(19) -0.009(2)
C00K 0.041(2) 0.057(3) 0.032(2) -0.019(2) -0.0023(17) -0.002(2)
C00L 0.066(3) 0.045(3) 0.035(2) -0.020(2) -0.006(2) -0.011(2)
C00M 0.041(3) 0.056(3) 0.041(2) -0.021(2) 0.0005(18) 0.007(2)
C00N 0.058(3) 0.046(3) 0.035(2) -0.0185(19) 0.0030(19) 0.003(2)
C00O 0.075(4) 0.047(3) 0.037(2) -0.011(2) -0.010(2) 0.034(2)
C00P 0.088(4) 0.039(3) 0.041(2) -0.008(2) -0.014(2) -0.009(3)
C00Q 0.048(3) 0.064(3) 0.051(3) 0.002(2) -0.019(2) -0.002(2)

loop_
_atom_type_symbol
_atom_type_description
_atom_type_scat_dispersion_real
_atom_type_scat_dispersion_imag
_atom_type_scat_source
C C 0.0137 0.0067 'International Tables Vol C Tables 4.2.6.8 and 6.1.1.4'
H H 0.0000 0.0000 'International Tables Vol C Tables 4.2.6.8 and 6.1.1.4'
Fe Fe -0.2673 2.5550 'International Tables Vol C Tables 4.2.6.8 and 6.1.1.4'
O O 0.0389 0.0241 'International Tables Vol C Tables 4.2.6.8 and 6.1.1.4'

loop_
_geom_angle_atom_site_label_1
_geom_angle_atom_site_label_2
_geom_angle_atom_site_label_3
_geom_angle
_geom_angle_site_symmetry_1
_geom_angle_site_symmetry_3
_geom_angle_publ_flag
C004 Fe01 C005 41.09(14) . . ?
C004 Fe01 C00B 40.62(16) . . ?
C004 Fe01 C00G 68.17(16) . . ?
C004 Fe01 C00H 130.61(17) . . ?
C004 Fe01 C00I 67.79(16) . . ?
C004 Fe01 C00J 168.15(17) . . ?
C004 Fe01 C00O 118.01(19) . . ?
C004 Fe01 C00P 150.51(19) . . ?
C004 Fe01 C00Q 109.43(18) . . ?
C005 Fe01 C00G 40.35(15) . . ?
C00B Fe01 C005 68.75(15) . . ?
C00B Fe01 C00G 68.20(16) . . ?
C00B Fe01 C00H 168.52(18) . . ?
C00B Fe01 C00I 40.21(16) . . ?
C00B Fe01 C00J 150.23(19) . . ?
C00B Fe01 C00O 107.93(18) . . ?
C00B Fe01 C00P 117.02(18) . . ?
C00B Fe01 C00Q 129.80(19) . . ?
C00H Fe01 C005 109.25(17) . . ?
C00H Fe01 C00G 118.14(18) . . ?
C00H Fe01 C00I 150.59(19) . . ?
C00H Fe01 C00J 39.60(19) . . ?
C00H Fe01 C00O 68.16(19) . . ?
C00I Fe01 C005 68.05(16) . . ?
C00I Fe01 C00G 40.44(16) . . ?
C00I Fe01 C00O 128.4(2) . . ?
C00J Fe01 C005 129.38(17) . . ?
C00J Fe01 C00G 108.91(18) . . ?
C00J Fe01 C00I 118.03(19) . . ?
C00J Fe01 C00O 67.6(2) . . ?
C00O Fe01 C005 151.9(2) . . ?
C00O Fe01 C00G 166.4(2) . . ?
C00P Fe01 C005 166.89(19) . . ?
C00P Fe01 C00G 128.8(2) . . ?
C00P Fe01 C00H 67.52(19) . . ?
C00P Fe01 C00I 108.1(2) . . ?
C00P Fe01 C00J 40.20(19) . . ?
C00P Fe01 C00O 40.2(2) . . ?
C00Q Fe01 C005 118.55(19) . . ?
C00Q Fe01 C00G 151.2(2) . . ?
C00Q Fe01 C00H 40.3(2) . . ?
C00Q Fe01 C00I 167.4(2) . . ?
C00Q Fe01 C00J 67.2(2) . . ?
C00Q Fe01 C00O 41.0(2) . . ?
C00Q Fe01 C00P 67.9(2) . . ?
C00E O002 C006 123.4(3) . . ?
C005 C004 Fe01 71.1(2) . . ?
C005 C004 C00E 121.4(3) . . ?
C00B C004 Fe01 70.0(2) . . ?
C00B C004 C005 108.9(3) . . ?
C00B C004 C00E 129.6(3) . . ?
C00E C004 Fe01 123.8(3) . . ?
C004 C005 Fe01 67.8(2) . . ?
C004 C005 C007 119.6(3) . . ?
C007 C005 Fe01 125.1(3) . . ?
C00G C005 Fe01 69.9(2) . . ?
C00G C005 C004 106.5(3) . . ?
C00G C005 C007 133.8(3) . . ?
O002 C006 C007 122.8(3) . . ?
C00A C006 O002 115.7(3) . . ?
C00A C006 C007 121.6(3) . . ?
C006 C007 C005 116.7(3) . . ?
C008 C007 C005 125.6(3) . . ?
C008 C007 C006 117.7(3) . . ?
C007 C008 H008 118.9 . . ?
C009 C008 C007 122.3(3) . . ?
C009 C008 H008 118.9 . . ?
C008 C009 C00C 121.5(3) . . ?
C008 C009 C00D 118.2(3) . . ?
C00D C009 C00C 120.3(3) . . ?
C006 C00A H00A 120.3 . . ?
C006 C00A C00D 119.4(4) . . ?
C00D C00A H00A 120.3 . . ?
Fe01 C00B H00B 125.6 . . ?
C004 C00B Fe01 69.4(2) . . ?
C004 C00B H00B 126.1 . . ?
C00I C00B Fe01 70.5(2) . . ?
C00I C00B C004 107.8(3) . . ?
C00I C00B H00B 126.1 . . ?
C00F C00C C009 120.9(4) . . ?
C00F C00C C00K 118.7(4) . . ?
C00K C00C C009 120.3(3) . . ?
C009 C00D H00D 119.6 . . ?
C00A C00D C009 120.8(4) . . ?
C00A C00D H00D 119.6 . . ?
O002 C00E C004 116.1(3) . . ?
O003 C00E O002 117.6(4) . . ?
O003 C00E C004 126.3(4) . . ?
C00C C00F H00F 119.9 . . ?
C00L C00F C00C 120.1(4) . . ?
C00L C00F H00F 119.9 . . ?
Fe01 C00G H00G 126.8 . . ?
C005 C00G Fe01 69.8(2) . . ?
C005 C00G H00G 126.1 . . ?
C00I C00G Fe01 69.0(2) . . ?
C00I C00G C005 107.8(3) . . ?
C00I C00G H00G 126.1 . . ?
Fe01 C00H H00H 125.6 . . ?
C00J C00H Fe01 70.4(2) . . ?
C00J C00H H00H 125.9 . . ?
C00J C00H C00Q 108.2(4) . . ?
C00Q C00H Fe01 69.8(2) . . ?
C00Q C00H H00H 125.9 . . ?
Fe01 C00I H00I 126.2 . . ?
C00B C00I Fe01 69.3(2) . . ?
C00B C00I C00G 108.9(4) . . ?
C00B C00I H00I 125.5 . . ?
C00G C00I Fe01 70.6(2) . . ?
C00G C00I H00I 125.5 . . ?
Fe01 C00J H00J 126.3 . . ?
C00H C00J Fe01 70.0(2) . . ?
C00H C00J H00J 125.6 . . ?
C00H C00J C00P 108.9(4) . . ?
C00P C00J Fe01 69.7(3) . . ?
C00P C00J H00J 125.6 . . ?
C00C C00K H00K 119.8 . . ?
C00M C00K C00C 120.5(4) . . ?
C00M C00K H00K 119.8 . . ?
C00F C00L H00L 119.8 . . ?
C00N C00L C00F 120.4(4) . . ?
C00N C00L H00L 119.8 . . ?
C00K C00M H00M 119.9 . . ?
C00N C00M C00K 120.2(4) . . ?
C00N C00M H00M 119.9 . . ?
C00L C00N C00M 120.1(4) . . ?
C00L C00N H00N 120.0 . . ?
C00M C00N H00N 120.0 . . ?
Fe01 C00O H00O 126.6 . . ?
C00P C00O Fe01 69.3(3) . . ?
C00P C00O H00O 126.7 . . ?
C00P C00O C00Q 106.7(4) . . ?
C00Q C00O Fe01 68.9(3) . . ?
C00Q C00O H00O 126.7 . . ?
Fe01 C00P H00P 125.2 . . ?
C00J C00P Fe01 70.1(3) . . ?
C00J C00P C00O 108.4(5) . . ?
C00J C00P H00P 125.8 . . ?
C00O C00P Fe01 70.5(3) . . ?
C00O C00P H00P 125.8 . . ?
Fe01 C00Q H00Q 125.5 . . ?
C00H C00Q Fe01 69.9(3) . . ?
C00H C00Q C00O 107.9(5) . . ?
C00H C00Q H00Q 126.1 . . ?
C00O C00Q Fe01 70.1(3) . . ?
C00O C00Q H00Q 126.1 . . ?

loop_
_geom_bond_atom_site_label_1
_geom_bond_atom_site_label_2
_geom_bond_distance
_geom_bond_site_symmetry_2
_geom_bond_publ_flag
Fe01 C004 2.029(4) . ?
Fe01 C005 2.072(4) . ?
Fe01 C00B 2.036(4) . ?
Fe01 C00G 2.074(4) . ?
Fe01 C00H 2.044(4) . ?
Fe01 C00I 2.052(4) . ?
Fe01 C00J 2.048(4) . ?
Fe01 C00O 2.057(4) . ?
Fe01 C00P 2.042(5) . ?
Fe01 C00Q 2.042(5) . ?
O002 C006 1.394(4) . ?
O002 C00E 1.372(5) . ?
O003 C00E 1.211(5) . ?
C004 C005 1.440(5) . ?
C004 C00B 1.411(6) . ?
C004 C00E 1.448(5) . ?
C005 C007 1.441(5) . ?
C005 C00G 1.430(5) . ?
C006 C007 1.398(5) . ?
C006 C00A 1.378(6) . ?
C007 C008 1.394(5) . ?
C008 H008 0.9500 . ?
C008 C009 1.379(5) . ?
C009 C00C 1.501(5) . ?
C009 C00D 1.407(5) . ?
C00A H00A 0.9500 . ?
C00A C00D 1.386(6) . ?
C00B H00B 0.9500 . ?
C00B C00I 1.405(6) . ?
C00C C00F 1.392(5) . ?
C00C C00K 1.393(6) . ?
C00D H00D 0.9500 . ?
C00F H00F 0.9500 . ?
C00F C00L 1.389(6) . ?
C00G H00G 0.9500 . ?
C00G C00I 1.426(6) . ?
C00H H00H 0.9500 . ?
C00H C00J 1.386(7) . ?
C00H C00Q 1.408(7) . ?
C00I H00I 0.9500 . ?
C00J H00J 0.9500 . ?
C00J C00P 1.405(7) . ?
C00K H00K 0.9500 . ?
C00K C00M 1.383(6) . ?
C00L H00L 0.9500 . ?
C00L C00N 1.369(7) . ?
C00M H00M 0.9500 . ?
C00M C00N 1.378(6) . ?
C00N H00N 0.9500 . ?
C00O H00O 0.9500 . ?
C00O C00P 1.408(8) . ?
C00O C00Q 1.435(8) . ?
C00P H00P 0.9500 . ?
C00Q H00Q 0.9500 . ?

loop_
_geom_torsion_atom_site_label_1
_geom_torsion_atom_site_label_2
_geom_torsion_atom_site_label_3
_geom_torsion_atom_site_label_4
_geom_torsion
_geom_torsion_site_symmetry_1
_geom_torsion_site_symmetry_2
_geom_torsion_site_symmetry_3
_geom_torsion_site_symmetry_4
_geom_torsion_publ_flag
Fe01 C004 C005 C007 -118.9(3) . . . . ?
Fe01 C004 C005 C00G 59.5(3) . . . . ?
Fe01 C004 C00B C00I -60.3(3) . . . . ?
Fe01 C004 C00E O002 87.5(4) . . . . ?
Fe01 C004 C00E O003 -92.8(4) . . . . ?
Fe01 C005 C007 C006 -81.7(4) . . . . ?
Fe01 C005 C007 C008 97.4(4) . . . . ?
Fe01 C005 C00G C00I 58.6(3) . . . . ?
Fe01 C00B C00I C00G -59.7(3) . . . . ?
Fe01 C00G C00I C00B 58.9(3) . . . . ?
Fe01 C00H C00J C00P -59.0(3) . . . . ?
Fe01 C00H C00Q C00O 60.1(3) . . . . ?
Fe01 C00J C00P C00O -60.4(3) . . . . ?
Fe01 C00O C00P C00J 60.1(3) . . . . ?
Fe01 C00O C00Q C00H -60.0(3) . . . . ?
O002 C006 C007 C005 -1.4(5) . . . . ?
O002 C006 C007 C008 179.5(3) . . . . ?
O002 C006 C00A C00D 179.8(3) . . . . ?
C004 C005 C007 C006 0.8(5) . . . . ?
C004 C005 C007 C008 179.9(3) . . . . ?
C004 C005 C00G Fe01 -58.2(3) . . . . ?
C004 C005 C00G C00I 0.5(4) . . . . ?
C004 C00B C00I Fe01 59.6(3) . . . . ?
C004 C00B C00I C00G 0.0(5) . . . . ?
C005 C004 C00B Fe01 60.7(3) . . . . ?
C005 C004 C00B C00I 0.3(4) . . . . ?
C005 C004 C00E O002 0.3(5) . . . . ?
C005 C004 C00E O003 180.0(4) . . . . ?
C005 C007 C008 C009 -178.4(4) . . . . ?
C005 C00G C00I Fe01 -59.1(3) . . . . ?
C005 C00G C00I C00B -0.3(5) . . . . ?
C006 O002 C00E O003 179.4(3) . . . . ?
C006 O002 C00E C004 -0.9(5) . . . . ?
C006 C007 C008 C009 0.7(6) . . . . ?
C006 C00A C00D C009 0.7(6) . . . . ?
C007 C005 C00G Fe01 119.9(5) . . . . ?
C007 C005 C00G C00I 178.5(4) . . . . ?
C007 C006 C00A C00D -0.7(6) . . . . ?
C007 C008 C009 C00C 179.9(3) . . . . ?
C007 C008 C009 C00D -0.7(6) . . . . ?
C008 C009 C00C C00F -141.5(4) . . . . ?
C008 C009 C00C C00K 37.8(6) . . . . ?
C008 C009 C00D C00A 0.0(6) . . . . ?
C009 C00C C00F C00L 178.4(4) . . . . ?
C009 C00C C00K C00M -179.4(4) . . . . ?
C00A C006 C007 C005 179.2(3) . . . . ?
C00A C006 C007 C008 0.0(6) . . . . ?
C00B C004 C005 Fe01 -60.0(3) . . . . ?
C00B C004 C005 C007 -178.9(3) . . . . ?
C00B C004 C005 C00G -0.5(4) . . . . ?
C00B C004 C00E O002 178.6(4) . . . . ?
C00B C004 C00E O003 -1.7(7) . . . . ?
C00C C009 C00D C00A 179.4(3) . . . . ?
C00C C00F C00L C00N 1.4(7) . . . . ?
C00C C00K C00M C00N 0.6(7) . . . . ?
C00D C009 C00C C00F 39.1(5) . . . . ?
C00D C009 C00C C00K -141.6(4) . . . . ?
C00E O002 C006 C007 1.5(6) . . . . ?
C00E O002 C006 C00A -179.0(3) . . . . ?
C00E C004 C005 Fe01 118.6(4) . . . . ?
C00E C004 C005 C007 -0.3(6) . . . . ?
C00E C004 C005 C00G 178.1(3) . . . . ?
C00E C004 C00B Fe01 -117.8(4) . . . . ?
C00E C004 C00B C00I -178.1(4) . . . . ?
C00F C00C C00K C00M 0.0(6) . . . . ?
C00F C00L C00N C00M -0.7(7) . . . . ?
C00G C005 C007 C006 -177.1(4) . . . . ?
C00G C005 C007 C008 2.0(7) . . . . ?
C00H C00J C00P Fe01 59.3(3) . . . . ?
C00H C00J C00P C00O -1.1(5) . . . . ?
C00J C00H C00Q Fe01 -60.1(3) . . . . ?
C00J C00H C00Q C00O 0.0(5) . . . . ?
C00K C00C C00F C00L -1.0(6) . . . . ?
C00K C00M C00N C00L -0.3(7) . . . . ?
C00P C00O C00Q Fe01 59.3(3) . . . . ?
C00P C00O C00Q C00H -0.6(5) . . . . ?
C00Q C00H C00J Fe01 59.7(3) . . . . ?
C00Q C00H C00J C00P 0.7(5) . . . . ?
C00Q C00O C00P Fe01 -59.1(3) . . . . ?
C00Q C00O C00P C00J 1.1(5) . . . . ?
